data_4305749
loop_
_publ_author_name
'Jingli Xie'

_publ_contact_author_address
;
School of Chemistry
The University of Melbourne
Parkville
Victoria
3010
Australia
;
_publ_contact_author_email XIJ@UNIMELB.EDU.AU
_publ_contact_author_name 'JINGLI XIE'
_publ_section_title
;
Toward a Facile One-Step Construction of Quantum Dots Containing Zn8S Cores
;
_journal_name_full 'Inorganic Chemistry'
_journal_page_first 5564
_journal_page_last 5566
_journal_paper_doi 10.1021/ic800721r
_journal_volume 47
_journal_year 2008
_chemical_formula_sum 'C98 H90 N4 S15 Zn8'
_chemical_formula_weight 2327.60
_chemical_name_systematic
; 
 ? 
;
_space_group_IT_number 14
_symmetry_cell_setting monoclinic
_symmetry_space_group_name_Hall '-P 2ybc'
_symmetry_space_group_name_H-M 'P 1 21/c 1'
_atom_sites_solution_hydrogens geom
_atom_sites_solution_primary direct
_atom_sites_solution_secondary difmap
_audit_creation_method SHELXL-97
_cell_angle_alpha 90.00
_cell_angle_beta 97.910(3)
_cell_angle_gamma 90.00
_cell_formula_units_Z 4
_cell_length_a 25.771(4)
_cell_length_b 14.459(2)
_cell_length_c 26.549(4)
_cell_measurement_temperature 130(2)
_cell_measurement_theta_max 12
_cell_measurement_theta_min 6
_cell_volume 9799(3)
_computing_cell_refinement 'SMART (Siemens, 1996)'
_computing_data_collection 'SMART (Siemens, 1996)'
_computing_data_reduction SAINT
_computing_molecular_graphics SHELXTL
_computing_publication_material
;
SHELXTL, PARST (Nardelli, 1995) and PLATON (Spek, 1990)
;
_computing_structure_refinement 'SHELXL-97 (Sheldrick, 1997)'
_computing_structure_solution 'SHELXS-97 (Sheldrick, 1990)'
_diffrn_ambient_temperature 130(2)
_diffrn_measured_fraction_theta_full 0.978
_diffrn_measured_fraction_theta_max 0.978
_diffrn_measurement_device_type 'CCD area detector'
_diffrn_measurement_method '\w scans'
_diffrn_radiation_monochromator graphite
_diffrn_radiation_source 'fine-focus sealed tube'
_diffrn_radiation_type MoK\a
_diffrn_radiation_wavelength 0.71073
_diffrn_reflns_av_R_equivalents 0.0922
_diffrn_reflns_av_sigmaI/netI 0.1272
_diffrn_reflns_limit_h_max 23
_diffrn_reflns_limit_h_min -33
_diffrn_reflns_limit_k_max 18
_diffrn_reflns_limit_k_min -18
_diffrn_reflns_limit_l_max 34
_diffrn_reflns_limit_l_min -30
_diffrn_reflns_number 59772
_diffrn_reflns_theta_full 27.54
_diffrn_reflns_theta_max 27.54
_diffrn_reflns_theta_min 1.55
_exptl_absorpt_coefficient_mu 2.291
_exptl_absorpt_correction_T_max 0.672
_exptl_absorpt_correction_T_min 0.558
_exptl_absorpt_correction_type empirical
_exptl_absorpt_process_details 'SADABS (Sheldrick, 1996)'
_exptl_crystal_colour colorless
_exptl_crystal_density_diffrn 1.578
_exptl_crystal_density_method 'not measured'
_exptl_crystal_description block
_exptl_crystal_F_000 4744
_exptl_crystal_size_max 0.28
_exptl_crystal_size_mid 0.22
_exptl_crystal_size_min 0.16
_refine_diff_density_max 2.075
_refine_diff_density_min -0.987
_refine_diff_density_rms 0.230
_refine_ls_extinction_method none
_refine_ls_goodness_of_fit_ref 1.071
_refine_ls_hydrogen_treatment constr
_refine_ls_matrix_type full
_refine_ls_number_parameters 1130
_refine_ls_number_reflns 22136
_refine_ls_number_restraints 0
_refine_ls_restrained_S_all 1.071
_refine_ls_R_factor_all 0.1651
_refine_ls_R_factor_gt 0.1168
_refine_ls_shift/su_max 0.192
_refine_ls_shift/su_mean 0.002
_refine_ls_structure_factor_coef Fsqd
_refine_ls_weighting_details 'calc w=1/[\s^2^(Fo^2^)+(0.0613P)^2^+388.3553P] where P=(Fo^2^+2Fc^2^)/3'
_refine_ls_weighting_scheme calc
_refine_ls_wR_factor_gt 0.2844
_refine_ls_wR_factor_ref 0.3067
_reflns_number_gt 14016
_reflns_number_total 22136
_reflns_threshold_expression >2sigma(I)
_cod_data_source_file ic800721r-file003_3.cif
_cod_data_source_block 2
_cod_depositor_comments
;
The following automatic conversions were performed:
'_symmetry_cell_setting' value 'Monoclinic' changed to 'monoclinic'
according to '/home/saulius/struct/CIF-dictionaries/cif_core.dic'
dictionary named 'cif_core.dic' version 2.4.1 from 2010-06-29.

Automatic conversion script
Id: cif_fix_enum 1527 2010-12-29 10:47:43Z saulius 

The following automatic conversions were performed:

'_refine_ls_hydrogen_treatment' value 'constrained' was replaced with
the value 'constr' as specified in the replacement file
'src/cod-tools/trunk/data/replacement-values/replacement_values.lst'.

Automatic conversion script
Id: cif_fix_values 5376 2017-05-30 11:51:03Z andrius 
;
_cod_original_cell_volume 9799(2)
_cod_database_code 4305749

loop_
_symmetry_equiv_pos_as_xyz
'x, y, z'
'-x, y+1/2, -z+1/2'
'-x, -y, -z'
'x, -y-1/2, z-1/2'

loop_
_atom_site_label
_atom_site_type_symbol
_atom_site_fract_x
_atom_site_fract_y
_atom_site_fract_z
_atom_site_U_iso_or_equiv
_atom_site_adp_type
_atom_site_occupancy
_atom_site_symmetry_multiplicity
_atom_site_calc_flag
_atom_site_refinement_flags
_atom_site_disorder_assembly
_atom_site_disorder_group
Zn1 Zn 0.34227(4) 0.46123(8) 0.15037(4) 0.0238(2) Uani 1 1 d . . .
Zn2 Zn 0.32331(4) 0.42345(7) 0.28426(4) 0.0220(2) Uani 1 1 d . . .
Zn3 Zn 0.33031(4) 0.16734(8) 0.31440(4) 0.0279(3) Uani 1 1 d . . .
Zn4 Zn 0.19807(4) 0.28848(7) 0.28439(4) 0.0224(2) Uani 1 1 d . . .
Zn5 Zn 0.13667(4) 0.26244(7) 0.15063(4) 0.0223(2) Uani 1 1 d . . .
Zn6 Zn 0.20815(4) 0.48515(7) 0.18598(4) 0.0228(2) Uani 1 1 d . . .
Zn7 Zn 0.27842(4) 0.24772(7) 0.18006(4) 0.0220(2) Uani 1 1 d . . .
Zn8 Zn 0.20188(4) 0.54262(8) 0.32461(4) 0.0252(3) Uani 1 1 d . . .
S1 S 0.38916(9) 0.43257(17) 0.23135(9) 0.0264(5) Uani 1 1 d . . .
S2 S 0.27766(9) 0.57249(16) 0.16211(9) 0.0256(5) Uani 1 1 d . . .
S3 S 0.30330(9) 0.32775(16) 0.11034(9) 0.0236(5) Uani 1 1 d . . .
S4 S 0.29270(9) 0.56120(16) 0.31465(9) 0.0235(5) Uani 1 1 d . . .
S5 S 0.34530(9) 0.31790(16) 0.34917(9) 0.0250(5) Uani 1 1 d . . .
S6 S 0.23765(9) 0.14645(16) 0.30938(9) 0.0258(5) Uani 1 1 d . . .
S7 S 0.11525(9) 0.28766(17) 0.23234(8) 0.0245(5) Uani 1 1 d . . .
S8 S 0.16178(9) 0.40379(16) 0.11608(9) 0.0239(5) Uani 1 1 d . . .
S9 S 0.15765(9) 0.56159(17) 0.24042(9) 0.0260(5) Uani 1 1 d . . .
S10 S 0.19177(9) 0.38788(16) 0.35244(8) 0.0226(5) Uani 1 1 d . . .
S11 S 0.34652(9) 0.16892(17) 0.22777(10) 0.0279(6) Uani 1 1 d . . .
S12 S 0.20425(8) 0.15324(15) 0.15981(9) 0.0223(5) Uani 1 1 d . . .
S13 S 0.18805(12) 0.6371(2) 0.39170(11) 0.0428(7) Uani 1 1 d . . .
S14 S 0.38785(12) 0.0732(2) 0.36206(13) 0.0529(9) Uani 1 1 d . . .
S15 S 0.25044(8) 0.36264(15) 0.23200(8) 0.0195(5) Uani 1 1 d . . .
N1 N 0.3898(3) 0.5060(6) 0.1024(3) 0.029(2) Uani 1 1 d . . .
N2 N 0.4819(3) 0.6179(6) -0.0013(3) 0.037(2) Uani 1 1 d . . .
N3 N 0.0784(3) 0.2032(6) 0.1034(3) 0.0264(19) Uani 1 1 d . . .
N4 N -0.0512(3) 0.0816(7) 0.0173(4) 0.041(3) Uani 1 1 d . . .
C1 C 0.3761(4) 0.5005(8) 0.0509(4) 0.039(3) Uani 1 1 d . . .
H1 H 0.3444 0.4694 0.0387 0.046 Uiso 1 1 calc R . .
C2 C 0.4041(4) 0.5362(8) 0.0160(4) 0.035(3) Uani 1 1 d . . .
H2 H 0.3920 0.5301 -0.0193 0.042 Uiso 1 1 calc R . .
C3 C 0.4521(4) 0.5829(7) 0.0327(3) 0.025(2) Uani 1 1 d . . .
C4 C 0.4690(4) 0.5870(7) 0.0850(4) 0.034(3) Uani 1 1 d . . .
H4 H 0.5011 0.6158 0.0982 0.041 Uiso 1 1 calc R . .
C5 C 0.4365(4) 0.5470(8) 0.1169(4) 0.033(3) Uani 1 1 d . . .
H5 H 0.4485 0.5488 0.1523 0.040 Uiso 1 1 calc R . .
C6 C 0.4631(4) 0.6183(8) -0.0554(4) 0.035(3) Uani 1 1 d . . .
H6A H 0.4584 0.5545 -0.0677 0.053 Uiso 1 1 calc R . .
H6B H 0.4887 0.6497 -0.0736 0.053 Uiso 1 1 calc R . .
H6C H 0.4295 0.6510 -0.0616 0.053 Uiso 1 1 calc R . .
C7 C 0.5288(4) 0.6698(9) 0.0148(5) 0.046(3) Uani 1 1 d . . .
H7A H 0.5198 0.7278 0.0306 0.069 Uiso 1 1 calc R . .
H7B H 0.5466 0.6835 -0.0147 0.069 Uiso 1 1 calc R . .
H7C H 0.5522 0.6334 0.0395 0.069 Uiso 1 1 calc R . .
C8 C 0.4251(4) 0.5379(7) 0.2469(4) 0.032(2) Uani 1 1 d . . .
C9 C 0.4028(4) 0.6220(8) 0.2431(4) 0.033(3) Uani 1 1 d . . .
H9 H 0.3661 0.6274 0.2331 0.040 Uiso 1 1 calc R . .
C10 C 0.4335(5) 0.7025(9) 0.2539(4) 0.045(3) Uani 1 1 d . . .
H10 H 0.4171 0.7615 0.2521 0.054 Uiso 1 1 calc R . .
C11 C 0.4859(5) 0.6961(8) 0.2668(5) 0.054(4) Uani 1 1 d . . .
H11 H 0.5068 0.7503 0.2717 0.065 Uiso 1 1 calc R . .
C12 C 0.5084(5) 0.6104(12) 0.2726(5) 0.076(5) Uani 1 1 d . . .
H12 H 0.5451 0.6053 0.2830 0.092 Uiso 1 1 calc R . .
C13 C 0.4781(4) 0.5293(10) 0.2633(4) 0.043(3) Uani 1 1 d . . .
H13 H 0.4938 0.4700 0.2683 0.052 Uiso 1 1 calc R . .
C14 C 0.2604(5) 0.6273(7) 0.1025(4) 0.037(3) Uani 1 1 d . . .
C15 C 0.2096(6) 0.6329(10) 0.0775(5) 0.057(4) Uani 1 1 d . . .
H15 H 0.1817 0.6068 0.0926 0.069 Uiso 1 1 calc R . .
C16 C 0.1993(7) 0.6767(11) 0.0304(5) 0.072(5) Uani 1 1 d . . .
H16 H 0.1648 0.6744 0.0124 0.086 Uiso 1 1 calc R . .
C17 C 0.2356(7) 0.7210(11) 0.0101(5) 0.072(5) Uani 1 1 d . . .
H17 H 0.2265 0.7543 -0.0207 0.086 Uiso 1 1 calc R . .
C18 C 0.2899(7) 0.7196(9) 0.0344(5) 0.070(4) Uani 1 1 d . . .
H18 H 0.3168 0.7493 0.0192 0.084 Uiso 1 1 calc R . .
C19 C 0.3009(5) 0.6730(9) 0.0808(5) 0.053(3) Uani 1 1 d . . .
H19 H 0.3358 0.6718 0.0979 0.063 Uiso 1 1 calc R . .
C20 C 0.3559(4) 0.2597(6) 0.0935(4) 0.026(2) Uani 1 1 d . . .
C21 C 0.3445(4) 0.1968(8) 0.0527(4) 0.043(3) Uani 1 1 d . . .
H21 H 0.3099 0.1931 0.0348 0.051 Uiso 1 1 calc R . .
C22 C 0.3837(5) 0.1406(8) 0.0387(5) 0.047(3) Uani 1 1 d . . .
H22 H 0.3753 0.0969 0.0121 0.056 Uiso 1 1 calc R . .
C23 C 0.4339(4) 0.1465(8) 0.0622(5) 0.048(3) Uani 1 1 d . . .
H23 H 0.4611 0.1117 0.0505 0.057 Uiso 1 1 calc R . .
C24 C 0.4442(4) 0.2050(8) 0.1037(4) 0.039(3) Uani 1 1 d . . .
H24 H 0.4787 0.2061 0.1216 0.047 Uiso 1 1 calc R . .
C25 C 0.4068(4) 0.2619(7) 0.1207(5) 0.039(3) Uani 1 1 d . . .
H25 H 0.4152 0.3009 0.1495 0.047 Uiso 1 1 calc R . .
C26 C 0.3306(4) 0.5726(6) 0.3760(4) 0.025(2) Uani 1 1 d . . .
C27 C 0.3801(4) 0.6105(7) 0.3804(4) 0.030(2) Uani 1 1 d . . .
H27 H 0.3944 0.6250 0.3502 0.036 Uiso 1 1 calc R . .
C28 C 0.4100(4) 0.6286(8) 0.4268(5) 0.043(3) Uani 1 1 d . . .
H28 H 0.4439 0.6555 0.4288 0.051 Uiso 1 1 calc R . .
C29 C 0.3881(5) 0.6056(8) 0.4708(5) 0.047(3) Uani 1 1 d . . .
H29 H 0.4075 0.6165 0.5034 0.056 Uiso 1 1 calc R . .
C30 C 0.3382(5) 0.5669(9) 0.4670(5) 0.047(3) Uani 1 1 d . . .
H30 H 0.3233 0.5527 0.4969 0.057 Uiso 1 1 calc R . .
C31 C 0.3113(4) 0.5498(8) 0.4209(4) 0.037(3) Uani 1 1 d . . .
H31 H 0.2779 0.5212 0.4188 0.045 Uiso 1 1 calc R . .
C32 C 0.4134(3) 0.3326(6) 0.3665(3) 0.023(2) Uani 1 1 d . . .
C33 C 0.4511(4) 0.2905(8) 0.3394(4) 0.035(3) Uani 1 1 d . . .
H33 H 0.4401 0.2519 0.3109 0.042 Uiso 1 1 calc R . .
C34 C 0.5037(5) 0.3063(10) 0.3550(5) 0.050(3) Uani 1 1 d . . .
H34 H 0.5290 0.2768 0.3377 0.060 Uiso 1 1 calc R . .
C35 C 0.5196(4) 0.3620(9) 0.3938(5) 0.050(3) Uani 1 1 d . . .
H35 H 0.5561 0.3722 0.4031 0.059 Uiso 1 1 calc R . .
C36 C 0.4846(5) 0.4057(9) 0.4210(5) 0.048(3) Uani 1 1 d . . .
H36 H 0.4967 0.4449 0.4489 0.057 Uiso 1 1 calc R . .
C37 C 0.4307(4) 0.3908(7) 0.4066(4) 0.034(3) Uani 1 1 d . . .
H37 H 0.4061 0.4209 0.4245 0.041 Uiso 1 1 calc R . .
C38 C 0.2247(4) 0.1288(6) 0.3729(4) 0.031(2) Uani 1 1 d . . .
C39 C 0.1903(6) 0.0640(9) 0.3814(5) 0.057(4) Uani 1 1 d . . .
H39 H 0.1705 0.0326 0.3537 0.068 Uiso 1 1 calc R . .
C40 C 0.1835(6) 0.0421(10) 0.4324(5) 0.063(4) Uani 1 1 d . . .
H40 H 0.1595 -0.0049 0.4386 0.076 Uiso 1 1 calc R . .
C41 C 0.2112(6) 0.0880(9) 0.4728(4) 0.059(4) Uani 1 1 d . . .
H41 H 0.2063 0.0732 0.5067 0.071 Uiso 1 1 calc R . .
C42 C 0.2456(5) 0.1550(8) 0.4634(4) 0.044(3) Uani 1 1 d . . .
H42 H 0.2649 0.1874 0.4910 0.053 Uiso 1 1 calc R . .
C43 C 0.2528(4) 0.1766(7) 0.4137(4) 0.034(3) Uani 1 1 d . . .
H43 H 0.2768 0.2238 0.4075 0.041 Uiso 1 1 calc R . .
C44 C 0.0797(4) 0.1861(8) 0.2477(4) 0.031(2) Uani 1 1 d . . .
C45 C 0.0298(4) 0.1994(10) 0.2594(5) 0.055(4) Uani 1 1 d . . .
H45 H 0.0155 0.2599 0.2600 0.066 Uiso 1 1 calc R . .
C46 C -0.0007(5) 0.1196(10) 0.2708(5) 0.058(4) Uani 1 1 d . . .
H46 H -0.0347 0.1271 0.2804 0.069 Uiso 1 1 calc R . .
C47 C 0.0200(5) 0.0346(8) 0.2677(4) 0.044(3) Uani 1 1 d . . .
H47 H -0.0010 -0.0182 0.2715 0.053 Uiso 1 1 calc R . .
C48 C 0.0705(5) 0.0229(9) 0.2591(5) 0.049(3) Uani 1 1 d . . .
H48 H 0.0853 -0.0373 0.2598 0.058 Uiso 1 1 calc R . .
C49 C 0.1000(4) 0.0991(9) 0.2495(4) 0.043(3) Uani 1 1 d . . .
H49 H 0.1353 0.0905 0.2439 0.052 Uiso 1 1 calc R . .
C50 C 0.1048(4) 0.4721(7) 0.0942(4) 0.028(2) Uani 1 1 d . . .
C51 C 0.0999(5) 0.5048(9) 0.0454(5) 0.051(3) Uani 1 1 d . . .
H51 H 0.1256 0.4895 0.0244 0.061 Uiso 1 1 calc R . .
C52 C 0.0585(5) 0.5588(10) 0.0267(4) 0.060(4) Uani 1 1 d . . .
H52 H 0.0558 0.5817 -0.0071 0.072 Uiso 1 1 calc R . .
C53 C 0.0207(5) 0.5805(9) 0.0566(5) 0.057(4) Uani 1 1 d . . .
H53 H -0.0072 0.6209 0.0442 0.069 Uiso 1 1 calc R . .
C54 C 0.0237(4) 0.5436(8) 0.1040(4) 0.040(3) Uani 1 1 d . . .
H54 H -0.0037 0.5560 0.1237 0.048 Uiso 1 1 calc R . .
C55 C 0.0647(4) 0.4892(8) 0.1243(4) 0.036(3) Uani 1 1 d . . .
H55 H 0.0662 0.4638 0.1575 0.044 Uiso 1 1 calc R . .
C56 C 0.1609(4) 0.6813(7) 0.2247(4) 0.033(2) Uani 1 1 d . . .
C57 C 0.1374(5) 0.7145(9) 0.1785(5) 0.051(4) Uani 1 1 d . . .
H57 H 0.1214 0.6733 0.1532 0.061 Uiso 1 1 calc R . .
C58 C 0.1376(6) 0.8043(10) 0.1698(6) 0.077(5) Uani 1 1 d . . .
H58 H 0.1183 0.8256 0.1389 0.093 Uiso 1 1 calc R . .
C59 C 0.1622(5) 0.8671(9) 0.2002(5) 0.054(3) Uani 1 1 d . . .
H59 H 0.1635 0.9298 0.1897 0.065 Uiso 1 1 calc R . .
C60 C 0.1863(5) 0.8393(10) 0.2482(6) 0.059(4) Uani 1 1 d . . .
H60 H 0.2026 0.8824 0.2724 0.071 Uiso 1 1 calc R . .
C61 C 0.1851(5) 0.7448(8) 0.2587(5) 0.047(3) Uani 1 1 d . . .
H61 H 0.2017 0.7234 0.2908 0.057 Uiso 1 1 calc R . .
C62 C 0.1246(4) 0.3631(7) 0.3602(4) 0.029(2) Uani 1 1 d . . .
C63 C 0.0826(4) 0.4124(7) 0.3344(4) 0.034(3) Uani 1 1 d . . .
H63 H 0.0886 0.4611 0.3119 0.041 Uiso 1 1 calc R . .
C64 C 0.0329(4) 0.3901(10) 0.3416(5) 0.052(4) Uani 1 1 d . . .
H64 H 0.0047 0.4275 0.3265 0.062 Uiso 1 1 calc R . .
C65 C 0.0222(4) 0.3141(9) 0.3705(5) 0.051(3) Uani 1 1 d . . .
H65 H -0.0127 0.2948 0.3724 0.061 Uiso 1 1 calc R . .
C66 C 0.0656(5) 0.2666(10) 0.3971(5) 0.060(4) Uani 1 1 d . . .
H66 H 0.0593 0.2176 0.4194 0.072 Uiso 1 1 calc R . .
C67 C 0.1172(5) 0.2891(9) 0.3918(5) 0.049(3) Uani 1 1 d . . .
H67 H 0.1460 0.2554 0.4090 0.059 Uiso 1 1 calc R . .
C68 C 0.3372(4) 0.0525(8) 0.2003(5) 0.041(3) Uani 1 1 d . . .
C69 C 0.3121(5) -0.0136(8) 0.2268(5) 0.046(3) Uani 1 1 d . . .
H69 H 0.2985 0.0019 0.2572 0.055 Uiso 1 1 calc R . .
C70 C 0.3076(5) -0.1027(8) 0.2071(5) 0.046(3) Uani 1 1 d . . .
H70 H 0.2920 -0.1501 0.2248 0.056 Uiso 1 1 calc R . .
C71 C 0.3262(5) -0.1223(8) 0.1610(5) 0.046(3) Uani 1 1 d . . .
H71 H 0.3224 -0.1827 0.1468 0.055 Uiso 1 1 calc R . .
C72 C 0.3486(5) -0.0577(9) 0.1378(6) 0.057(4) Uani 1 1 d . . .
H72 H 0.3604 -0.0709 0.1062 0.068 Uiso 1 1 calc R . .
C73 C 0.3559(4) 0.0329(8) 0.1590(5) 0.050(4) Uani 1 1 d . . .
H73 H 0.3744 0.0785 0.1428 0.061 Uiso 1 1 calc R . .
C74 C 0.2094(4) 0.1071(7) 0.0987(4) 0.029(2) Uani 1 1 d . . .
C75 C 0.2208(5) 0.0154(8) 0.0950(5) 0.049(3) Uani 1 1 d . . .
H75 H 0.2274 -0.0215 0.1248 0.059 Uiso 1 1 calc R . .
C76 C 0.2228(5) -0.0234(10) 0.0479(6) 0.060(4) Uani 1 1 d . . .
H76 H 0.2320 -0.0867 0.0457 0.072 Uiso 1 1 calc R . .
C77 C 0.2120(5) 0.0264(11) 0.0047(5) 0.064(4) Uani 1 1 d . . .
H77 H 0.2120 -0.0026 -0.0274 0.076 Uiso 1 1 calc R . .
C78 C 0.2006(4) 0.1212(10) 0.0074(4) 0.051(4) Uani 1 1 d . . .
H78 H 0.1944 0.1575 -0.0227 0.061 Uiso 1 1 calc R . .
C79 C 0.1988(4) 0.1601(8) 0.0540(4) 0.037(3) Uani 1 1 d . . .
H79 H 0.1902 0.2238 0.0562 0.044 Uiso 1 1 calc R . .
C80 C 0.1346(4) 0.7069(8) 0.3748(4) 0.035(3) Uani 1 1 d . . .
C81 C 0.0837(5) 0.6699(9) 0.3581(5) 0.052(4) Uani 1 1 d . . .
H81 H 0.0792 0.6051 0.3533 0.063 Uiso 1 1 calc R . .
C82 C 0.0391(5) 0.7313(10) 0.3484(6) 0.065(4) Uani 1 1 d . . .
H82 H 0.0055 0.7060 0.3371 0.078 Uiso 1 1 calc R . .
C83 C 0.0440(6) 0.8243(11) 0.3552(5) 0.062(4) Uani 1 1 d . . .
H83 H 0.0141 0.8633 0.3489 0.074 Uiso 1 1 calc R . .
C84 C 0.0933(6) 0.8618(12) 0.3714(7) 0.075(5) Uani 1 1 d . . .
H84 H 0.0976 0.9266 0.3762 0.090 Uiso 1 1 calc R . .
C85 C 0.1361(6) 0.8024(10) 0.3804(6) 0.077(5) Uani 1 1 d . . .
H85 H 0.1693 0.8297 0.3913 0.092 Uiso 1 1 calc R . .
C86 C 0.3539(5) -0.0321(7) 0.3632(4) 0.044(3) Uani 1 1 d . . .
C87 C 0.3613(5) -0.1050(8) 0.3339(5) 0.046(3) Uani 1 1 d . . .
H87 H 0.3861 -0.1010 0.3106 0.055 Uiso 1 1 calc R . .
C88 C 0.3320(6) -0.1902(8) 0.3371(5) 0.059(4) Uani 1 1 d . . .
H88 H 0.3387 -0.2414 0.3165 0.071 Uiso 1 1 calc R . .
C89 C 0.2973(5) -0.1979(9) 0.3671(5) 0.054(4) Uani 1 1 d . . .
H89 H 0.2777 -0.2533 0.3681 0.065 Uiso 1 1 calc R . .
C90 C 0.2890(6) -0.1241(10) 0.3979(6) 0.062(4) Uani 1 1 d . . .
H90 H 0.2644 -0.1307 0.4212 0.075 Uiso 1 1 calc R . .
C91 C 0.3148(5) -0.0422(8) 0.3962(5) 0.048(3) Uani 1 1 d . . .
H91 H 0.3069 0.0081 0.4169 0.057 Uiso 1 1 calc R . .
C92 C 0.0652(4) 0.1156(8) 0.1102(4) 0.038(3) Uani 1 1 d . . .
H92 H 0.0867 0.0803 0.1350 0.045 Uiso 1 1 calc R . .
C93 C 0.0227(5) 0.0733(9) 0.0835(4) 0.046(3) Uani 1 1 d . . .
H93 H 0.0147 0.0115 0.0919 0.055 Uiso 1 1 calc R . .
C94 C -0.0099(4) 0.1181(7) 0.0440(4) 0.029(2) Uani 1 1 d . . .
C95 C 0.0073(4) 0.2101(8) 0.0353(4) 0.036(3) Uani 1 1 d . . .
H95 H -0.0114 0.2455 0.0086 0.043 Uiso 1 1 calc R . .
C96 C 0.0502(4) 0.2489(7) 0.0645(4) 0.034(3) Uani 1 1 d . . .
H96 H 0.0602 0.3100 0.0569 0.041 Uiso 1 1 calc R . .
C97 C -0.0722(4) -0.0067(8) 0.0320(4) 0.041(3) Uani 1 1 d . . .
H97A H -0.0434 -0.0505 0.0410 0.061 Uiso 1 1 calc R . .
H97B H -0.0965 -0.0314 0.0035 0.061 Uiso 1 1 calc R . .
H97C H -0.0909 0.0026 0.0613 0.061 Uiso 1 1 calc R . .
C98 C -0.0881(5) 0.1380(10) -0.0142(6) 0.069(4) Uani 1 1 d . . .
H98A H -0.0749 0.2015 -0.0143 0.103 Uiso 1 1 calc R . .
H98B H -0.1217 0.1375 -0.0008 0.103 Uiso 1 1 calc R . .
H98C H -0.0930 0.1136 -0.0489 0.103 Uiso 1 1 calc R . .

loop_
_atom_site_aniso_label
_atom_site_aniso_U_11
_atom_site_aniso_U_22
_atom_site_aniso_U_33
_atom_site_aniso_U_23
_atom_site_aniso_U_13
_atom_site_aniso_U_12
Zn1 0.0188(5) 0.0277(5) 0.0249(5) -0.0006(4) 0.0034(4) -0.0029(4)
Zn2 0.0182(5) 0.0224(5) 0.0244(5) -0.0008(4) -0.0008(4) -0.0017(4)
Zn3 0.0258(5) 0.0232(5) 0.0318(6) 0.0036(5) -0.0068(5) -0.0018(4)
Zn4 0.0214(5) 0.0237(5) 0.0219(5) -0.0003(4) 0.0019(4) -0.0043(4)
Zn5 0.0184(4) 0.0253(5) 0.0226(5) -0.0007(4) 0.0012(4) -0.0001(4)
Zn6 0.0192(5) 0.0222(5) 0.0270(5) 0.0028(4) 0.0029(4) 0.0012(4)
Zn7 0.0170(4) 0.0219(5) 0.0267(5) -0.0011(4) 0.0019(4) 0.0018(4)
Zn8 0.0229(5) 0.0249(5) 0.0281(5) 0.0014(4) 0.0044(4) -0.0009(4)
S1 0.0184(10) 0.0334(12) 0.0267(11) -0.0009(10) 0.0009(9) -0.0002(9)
S2 0.0264(11) 0.0257(11) 0.0254(11) 0.0017(9) 0.0056(9) 0.0002(9)
S3 0.0206(10) 0.0252(11) 0.0252(11) -0.0029(9) 0.0036(9) 0.0010(9)
S4 0.0212(10) 0.0225(10) 0.0267(11) -0.0016(9) 0.0034(9) -0.0020(9)
S5 0.0194(10) 0.0250(11) 0.0291(11) 0.0020(9) -0.0021(9) -0.0036(9)
S6 0.0278(11) 0.0236(11) 0.0252(11) 0.0027(9) 0.0006(9) -0.0026(9)
S7 0.0205(10) 0.0312(12) 0.0221(10) -0.0028(9) 0.0039(8) -0.0031(9)
S8 0.0216(10) 0.0242(11) 0.0253(11) 0.0024(9) 0.0012(9) 0.0045(9)
S9 0.0196(10) 0.0271(11) 0.0315(12) 0.0032(9) 0.0049(9) 0.0032(9)
S10 0.0223(10) 0.0248(11) 0.0209(10) 0.0002(9) 0.0034(8) -0.0045(9)
S11 0.0186(10) 0.0259(11) 0.0379(13) -0.0007(10) -0.0001(9) 0.0036(9)
S12 0.0190(9) 0.0219(10) 0.0255(11) -0.0014(9) 0.0014(8) -0.0015(8)
S13 0.0494(15) 0.0430(15) 0.0354(14) -0.0010(12) 0.0036(12) 0.0164(13)
S14 0.0457(16) 0.0322(14) 0.070(2) 0.0133(14) -0.0288(15) -0.0019(13)
S15 0.0174(9) 0.0190(10) 0.0209(10) 0.0007(8) -0.0015(8) 0.0002(8)
N1 0.036(4) 0.031(4) 0.024(4) -0.002(3) 0.008(3) -0.004(4)
N2 0.038(4) 0.043(5) 0.035(4) 0.003(4) 0.018(4) -0.018(4)
N3 0.011(3) 0.043(5) 0.024(4) 0.001(3) -0.001(3) 0.004(3)
N4 0.031(4) 0.043(5) 0.046(5) 0.000(4) -0.009(4) -0.005(4)
C1 0.042(5) 0.043(6) 0.031(5) -0.014(4) 0.008(4) -0.030(5)
C2 0.030(5) 0.050(6) 0.025(5) -0.002(5) 0.005(4) -0.013(5)
C3 0.022(4) 0.028(5) 0.025(4) 0.001(4) 0.001(4) -0.001(4)
C4 0.028(5) 0.040(6) 0.036(5) -0.006(5) 0.005(4) -0.015(4)
C5 0.025(4) 0.054(6) 0.022(4) 0.009(4) 0.006(4) -0.005(5)
C6 0.033(5) 0.039(6) 0.034(5) 0.001(5) 0.002(4) -0.008(5)
C7 0.039(6) 0.055(7) 0.043(6) 0.003(6) 0.002(5) -0.016(6)
C8 0.039(5) 0.034(5) 0.024(5) 0.001(4) 0.012(4) -0.005(4)
C9 0.026(5) 0.044(6) 0.029(5) -0.005(4) 0.003(4) -0.006(4)
C10 0.050(6) 0.050(6) 0.036(6) -0.009(5) 0.012(5) -0.022(5)
C11 0.048(7) 0.036(6) 0.073(9) -0.009(6) -0.011(6) -0.020(5)
C12 0.038(6) 0.129(12) 0.059(8) -0.005(8) -0.004(6) -0.057(7)
C13 0.020(5) 0.073(8) 0.032(5) 0.000(5) -0.010(4) -0.012(5)
C14 0.062(7) 0.020(5) 0.028(5) 0.009(4) 0.004(5) 0.006(5)
C15 0.064(8) 0.058(8) 0.050(7) 0.009(6) 0.009(6) 0.021(7)
C16 0.089(11) 0.071(10) 0.050(8) 0.007(7) -0.007(8) 0.013(9)
C17 0.108(11) 0.070(9) 0.037(7) 0.014(6) 0.010(7) 0.039(9)
C18 0.114(11) 0.043(7) 0.066(8) 0.011(6) 0.053(8) 0.011(8)
C19 0.065(7) 0.045(7) 0.053(7) 0.007(6) 0.025(6) 0.018(6)
C20 0.029(4) 0.020(4) 0.032(5) -0.009(4) 0.016(4) -0.010(4)
C21 0.034(5) 0.053(6) 0.044(6) -0.027(5) 0.018(4) -0.013(5)
C22 0.048(6) 0.044(6) 0.051(7) -0.022(5) 0.018(5) 0.005(5)
C23 0.031(5) 0.047(7) 0.066(8) -0.003(6) 0.010(5) 0.017(5)
C24 0.025(5) 0.040(6) 0.055(7) 0.012(5) 0.012(5) 0.010(4)
C25 0.026(4) 0.022(5) 0.074(7) 0.002(5) 0.024(5) 0.001(4)
C26 0.021(4) 0.018(4) 0.033(5) -0.001(4) -0.005(4) 0.003(4)
C27 0.022(4) 0.030(5) 0.036(5) 0.001(4) -0.002(4) -0.002(4)
C28 0.022(5) 0.038(6) 0.063(7) 0.003(5) -0.013(5) -0.003(4)
C29 0.040(6) 0.044(6) 0.051(7) -0.022(5) -0.010(5) 0.012(5)
C30 0.038(6) 0.061(8) 0.042(6) -0.008(6) 0.005(5) 0.007(6)
C31 0.026(5) 0.046(6) 0.040(6) 0.003(5) 0.005(4) 0.011(5)
C32 0.016(4) 0.029(5) 0.021(4) 0.006(4) -0.004(3) -0.010(4)
C33 0.026(5) 0.046(6) 0.032(5) -0.002(5) -0.002(4) -0.004(5)
C34 0.033(6) 0.069(8) 0.046(7) 0.003(6) 0.000(5) 0.006(6)
C35 0.018(5) 0.072(8) 0.057(7) 0.020(6) -0.003(5) -0.016(5)
C36 0.041(6) 0.051(7) 0.049(7) -0.019(5) -0.003(5) -0.018(5)
C37 0.033(5) 0.029(5) 0.039(6) 0.004(4) -0.001(4) -0.011(4)
C38 0.045(6) 0.018(4) 0.029(5) -0.003(4) 0.001(4) -0.007(4)
C39 0.088(9) 0.038(6) 0.053(7) -0.005(5) 0.036(6) -0.017(6)
C40 0.084(8) 0.074(9) 0.036(6) 0.001(6) 0.022(6) -0.042(7)
C41 0.103(10) 0.052(7) 0.024(5) 0.008(5) 0.014(6) -0.021(7)
C42 0.068(8) 0.043(6) 0.020(5) 0.001(5) 0.002(5) -0.003(6)
C43 0.049(6) 0.024(5) 0.029(5) 0.008(4) -0.001(5) -0.002(5)
C44 0.022(4) 0.045(6) 0.025(5) -0.009(4) 0.003(4) -0.005(4)
C45 0.025(5) 0.060(7) 0.084(9) -0.027(7) 0.025(5) -0.015(5)
C46 0.044(6) 0.077(9) 0.059(7) 0.002(7) 0.032(6) -0.003(7)
C47 0.054(6) 0.039(6) 0.040(6) 0.000(5) 0.013(5) -0.015(5)
C48 0.052(7) 0.049(7) 0.043(7) 0.005(6) 0.001(6) -0.003(6)
C49 0.023(5) 0.061(7) 0.045(6) 0.005(6) -0.002(5) 0.006(5)
C50 0.030(5) 0.031(5) 0.023(4) 0.001(4) 0.004(4) 0.000(4)
C51 0.045(6) 0.067(8) 0.043(6) 0.013(6) 0.016(5) 0.020(6)
C52 0.066(7) 0.090(9) 0.032(5) 0.028(6) 0.030(5) 0.044(7)
C53 0.052(6) 0.060(7) 0.059(8) 0.008(6) 0.003(6) 0.041(6)
C54 0.046(6) 0.046(6) 0.027(5) -0.006(5) 0.000(5) 0.022(5)
C55 0.019(4) 0.042(6) 0.044(6) -0.002(5) -0.009(4) 0.008(4)
C56 0.032(5) 0.031(5) 0.040(5) 0.013(4) 0.021(4) 0.009(4)
C57 0.054(7) 0.042(7) 0.055(7) -0.004(6) 0.000(6) 0.004(6)
C58 0.070(8) 0.048(8) 0.097(11) 0.007(7) -0.051(8) 0.018(7)
C59 0.056(7) 0.048(7) 0.060(7) 0.030(6) 0.017(6) 0.012(6)
C60 0.053(7) 0.050(8) 0.075(9) -0.002(7) 0.005(7) 0.000(6)
C61 0.049(6) 0.040(6) 0.045(6) 0.019(5) -0.018(5) -0.013(5)
C62 0.032(5) 0.032(5) 0.025(5) 0.004(4) 0.013(4) -0.001(4)
C63 0.040(5) 0.035(5) 0.029(5) 0.004(4) 0.010(4) 0.008(5)
C64 0.031(5) 0.079(9) 0.047(7) -0.021(6) 0.011(5) 0.005(6)
C65 0.037(5) 0.055(7) 0.071(7) 0.000(6) 0.042(5) -0.016(5)
C66 0.042(6) 0.076(9) 0.068(8) 0.017(7) 0.022(6) -0.021(6)
C67 0.050(6) 0.053(7) 0.048(7) 0.007(6) 0.016(5) -0.022(6)
C68 0.018(4) 0.043(6) 0.057(7) 0.024(5) -0.015(5) 0.001(4)
C69 0.047(6) 0.039(6) 0.050(7) 0.000(5) 0.001(6) 0.004(5)
C70 0.048(7) 0.037(6) 0.052(7) -0.001(5) -0.001(6) -0.005(5)
C71 0.041(6) 0.026(5) 0.067(8) -0.015(5) -0.003(6) -0.001(5)
C72 0.058(8) 0.044(7) 0.068(8) -0.019(6) 0.009(7) 0.007(6)
C73 0.031(5) 0.027(5) 0.090(9) -0.022(6) -0.004(6) 0.006(5)
C74 0.024(4) 0.033(5) 0.031(5) -0.004(4) 0.010(4) -0.006(4)
C75 0.042(6) 0.041(6) 0.066(8) -0.025(6) 0.009(6) 0.006(5)
C76 0.042(7) 0.056(8) 0.079(9) -0.029(7) 0.001(6) 0.003(6)
C77 0.032(6) 0.090(9) 0.067(8) -0.049(7) 0.002(6) -0.009(6)
C78 0.028(5) 0.089(9) 0.034(6) -0.022(6) 0.001(5) -0.011(6)
C79 0.027(5) 0.050(6) 0.034(5) -0.014(5) 0.005(4) -0.011(5)
C80 0.025(5) 0.047(6) 0.032(5) 0.006(5) 0.006(4) 0.000(5)
C81 0.034(6) 0.050(7) 0.074(9) 0.011(7) 0.011(6) -0.008(5)
C82 0.048(7) 0.054(8) 0.101(11) 0.008(8) 0.035(7) -0.002(6)
C83 0.058(8) 0.066(9) 0.063(8) 0.012(7) 0.014(7) 0.015(7)
C84 0.046(8) 0.072(10) 0.101(12) 0.013(9) -0.009(8) 0.012(7)
C85 0.076(8) 0.057(8) 0.081(9) -0.030(7) -0.047(7) 0.037(7)
C86 0.055(7) 0.023(5) 0.046(6) 0.010(5) -0.024(5) -0.003(5)
C87 0.044(6) 0.046(6) 0.048(7) 0.010(5) 0.004(5) 0.014(5)
C88 0.083(9) 0.024(6) 0.062(8) 0.001(6) -0.018(7) -0.002(6)
C89 0.052(7) 0.043(6) 0.068(8) 0.027(6) 0.009(6) 0.009(6)
C90 0.063(8) 0.062(8) 0.069(8) 0.017(7) 0.034(7) 0.011(7)
C91 0.067(8) 0.034(6) 0.042(6) 0.002(5) 0.009(6) 0.004(6)
C92 0.040(6) 0.037(6) 0.032(5) 0.012(4) -0.015(5) 0.001(5)
C93 0.043(6) 0.050(7) 0.040(6) 0.004(5) -0.011(5) -0.016(5)
C94 0.028(5) 0.032(5) 0.026(5) -0.004(4) 0.001(4) 0.003(4)
C95 0.029(5) 0.041(6) 0.034(5) 0.006(5) -0.006(4) 0.006(5)
C96 0.026(5) 0.030(5) 0.041(6) 0.016(4) -0.008(4) -0.006(4)
C97 0.034(5) 0.050(6) 0.037(6) -0.002(5) 0.000(5) -0.018(5)
C98 0.050(7) 0.072(9) 0.075(9) 0.020(8) -0.028(7) -0.017(7)

loop_
_atom_type_symbol
_atom_type_description
_atom_type_scat_dispersion_real
_atom_type_scat_dispersion_imag
_atom_type_scat_source
C C 0.0033 0.0016 'International Tables Vol C Tables 4.2.6.8 and 6.1.1.4'
H H 0.0000 0.0000 'International Tables Vol C Tables 4.2.6.8 and 6.1.1.4'
N N 0.0061 0.0033 'International Tables Vol C Tables 4.2.6.8 and 6.1.1.4'
S S 0.1246 0.1234 'International Tables Vol C Tables 4.2.6.8 and 6.1.1.4'
Zn Zn 0.2839 1.4301 'International Tables Vol C Tables 4.2.6.8 and 6.1.1.4'

loop_
_geom_angle_atom_site_label_1
_geom_angle_atom_site_label_2
_geom_angle_atom_site_label_3
_geom_angle
_geom_angle_site_symmetry_1
_geom_angle_site_symmetry_3
_geom_angle_publ_flag
N1 Zn1 S1 111.0(2) . . ?
N1 Zn1 S3 103.8(2) . . ?
S1 Zn1 S3 113.61(9) . . ?
N1 Zn1 S2 111.7(3) . . ?
S1 Zn1 S2 106.34(9) . . ?
S3 Zn1 S2 110.60(9) . . ?
S5 Zn2 S4 111.50(9) . . ?
S5 Zn2 S15 106.69(9) . . ?
S4 Zn2 S15 104.11(8) . . ?
S5 Zn2 S1 111.05(9) . . ?
S4 Zn2 S1 117.79(9) . . ?
S15 Zn2 S1 104.62(9) . . ?
S14 Zn3 S5 105.93(10) . . ?
S14 Zn3 S6 121.78(11) . . ?
S5 Zn3 S6 104.18(9) . . ?
S14 Zn3 S11 110.80(12) . . ?
S5 Zn3 S11 108.91(9) . . ?
S6 Zn3 S11 104.63(9) . . ?
S15 Zn4 S10 106.67(9) . . ?
S15 Zn4 S6 107.86(9) . . ?
S10 Zn4 S6 113.21(9) . . ?
S15 Zn4 S7 101.70(8) . . ?
S10 Zn4 S7 107.51(9) . . ?
S6 Zn4 S7 118.70(9) . . ?
N3 Zn5 S12 105.0(2) . . ?
N3 Zn5 S7 113.1(2) . . ?
S12 Zn5 S7 106.02(9) . . ?
N3 Zn5 S8 110.3(2) . . ?
S12 Zn5 S8 112.59(9) . . ?
S7 Zn5 S8 109.68(9) . . ?
S15 Zn6 S2 103.34(9) . . ?
S15 Zn6 S9 107.05(9) . . ?
S2 Zn6 S9 114.87(9) . . ?
S15 Zn6 S8 100.45(8) . . ?
S2 Zn6 S8 112.07(9) . . ?
S9 Zn6 S8 116.85(9) . . ?
S11 Zn7 S15 107.41(9) . . ?
S11 Zn7 S3 113.89(9) . . ?
S15 Zn7 S3 104.78(9) . . ?
S11 Zn7 S12 111.72(9) . . ?
S15 Zn7 S12 103.95(9) . . ?
S3 Zn7 S12 114.09(9) . . ?
S13 Zn8 S9 123.42(10) . . ?
S13 Zn8 S10 106.31(10) . . ?
S9 Zn8 S10 109.93(9) . . ?
S13 Zn8 S4 105.92(10) . . ?
S9 Zn8 S4 103.37(9) . . ?
S10 Zn8 S4 106.78(9) . . ?
C8 S1 Zn2 107.5(3) . . ?
C8 S1 Zn1 104.1(3) . . ?
Zn2 S1 Zn1 103.52(9) . . ?
C14 S2 Zn6 112.0(4) . . ?
C14 S2 Zn1 106.3(4) . . ?
Zn6 S2 Zn1 104.28(10) . . ?
C20 S3 Zn7 103.0(3) . . ?
C20 S3 Zn1 105.9(3) . . ?
Zn7 S3 Zn1 101.17(9) . . ?
C26 S4 Zn2 103.0(3) . . ?
C26 S4 Zn8 109.2(3) . . ?
Zn2 S4 Zn8 108.89(9) . . ?
C32 S5 Zn2 104.4(3) . . ?
C32 S5 Zn3 108.3(3) . . ?
Zn2 S5 Zn3 107.77(10) . . ?
C38 S6 Zn4 105.2(3) . . ?
C38 S6 Zn3 106.3(4) . . ?
Zn4 S6 Zn3 107.27(10) . . ?
C44 S7 Zn5 105.9(3) . . ?
C44 S7 Zn4 108.4(3) . . ?
Zn5 S7 Zn4 103.43(9) . . ?
C50 S8 Zn5 110.1(3) . . ?
C50 S8 Zn6 106.3(3) . . ?
Zn5 S8 Zn6 105.06(9) . . ?
C56 S9 Zn6 105.4(3) . . ?
C56 S9 Zn8 107.4(3) . . ?
Zn6 S9 Zn8 106.80(9) . . ?
C62 S10 Zn4 97.8(3) . . ?
C62 S10 Zn8 111.7(3) . . ?
Zn4 S10 Zn8 108.44(10) . . ?
C68 S11 Zn7 100.7(3) . . ?
C68 S11 Zn3 110.0(4) . . ?
Zn7 S11 Zn3 108.10(10) . . ?
C74 S12 Zn5 107.9(3) . . ?
C74 S12 Zn7 105.4(3) . . ?
Zn5 S12 Zn7 101.65(9) . . ?
C80 S13 Zn8 110.4(4) . . ?
C86 S14 Zn3 103.9(4) . . ?
Zn4 S15 Zn6 113.25(9) . . ?
Zn4 S15 Zn7 106.05(9) . . ?
Zn6 S15 Zn7 112.99(9) . . ?
Zn4 S15 Zn2 107.57(9) . . ?
Zn6 S15 Zn2 107.64(9) . . ?
Zn7 S15 Zn2 109.18(9) . . ?
C5 N1 C1 114.2(8) . . ?
C5 N1 Zn1 124.2(6) . . ?
C1 N1 Zn1 121.6(7) . . ?
C3 N2 C7 121.7(9) . . ?
C3 N2 C6 121.1(8) . . ?
C7 N2 C6 116.4(9) . . ?
C92 N3 C96 116.7(8) . . ?
C92 N3 Zn5 120.3(6) . . ?
C96 N3 Zn5 123.1(7) . . ?
C94 N4 C98 120.8(10) . . ?
C94 N4 C97 120.9(9) . . ?
C98 N4 C97 114.4(9) . . ?
C2 C1 N1 125.0(9) . . ?
C2 C1 H1 117.5 . . ?
N1 C1 H1 117.5 . . ?
C1 C2 C3 119.4(9) . . ?
C1 C2 H2 120.3 . . ?
C3 C2 H2 120.3 . . ?
N2 C3 C4 121.1(9) . . ?
N2 C3 C2 121.0(9) . . ?
C4 C3 C2 117.8(9) . . ?
C5 C4 C3 117.1(9) . . ?
C5 C4 H4 121.5 . . ?
C3 C4 H4 121.5 . . ?
N1 C5 C4 126.4(9) . . ?
N1 C5 H5 116.8 . . ?
C4 C5 H5 116.8 . . ?
N2 C6 H6A 109.5 . . ?
N2 C6 H6B 109.5 . . ?
H6A C6 H6B 109.5 . . ?
N2 C6 H6C 109.5 . . ?
H6A C6 H6C 109.5 . . ?
H6B C6 H6C 109.5 . . ?
N2 C7 H7A 109.5 . . ?
N2 C7 H7B 109.5 . . ?
H7A C7 H7B 109.5 . . ?
N2 C7 H7C 109.5 . . ?
H7A C7 H7C 109.5 . . ?
H7B C7 H7C 109.5 . . ?
C9 C8 C13 120.0(10) . . ?
C9 C8 S1 123.2(8) . . ?
C13 C8 S1 116.8(9) . . ?
C8 C9 C10 120.6(10) . . ?
C8 C9 H9 119.7 . . ?
C10 C9 H9 119.7 . . ?
C11 C10 C9 120.4(12) . . ?
C11 C10 H10 119.8 . . ?
C9 C10 H10 119.8 . . ?
C10 C11 C12 119.0(11) . . ?
C10 C11 H11 120.5 . . ?
C12 C11 H11 120.5 . . ?
C11 C12 C13 121.1(11) . . ?
C11 C12 H12 119.4 . . ?
C13 C12 H12 119.4 . . ?
C8 C13 C12 118.6(12) . . ?
C8 C13 H13 120.7 . . ?
C12 C13 H13 120.7 . . ?
C15 C14 C19 118.4(10) . . ?
C15 C14 S2 123.9(10) . . ?
C19 C14 S2 117.5(9) . . ?
C14 C15 C16 120.5(14) . . ?
C14 C15 H15 119.8 . . ?
C16 C15 H15 119.8 . . ?
C17 C16 C15 122.1(15) . . ?
C17 C16 H16 118.9 . . ?
C15 C16 H16 119.0 . . ?
C16 C17 C18 120.6(13) . . ?
C16 C17 H17 119.7 . . ?
C18 C17 H17 119.7 . . ?
C19 C18 C17 117.5(14) . . ?
C19 C18 H18 121.2 . . ?
C17 C18 H18 121.2 . . ?
C18 C19 C14 120.6(13) . . ?
C18 C19 H19 119.7 . . ?
C14 C19 H19 119.7 . . ?
C25 C20 C21 119.3(9) . . ?
C25 C20 S3 123.1(7) . . ?
C21 C20 S3 117.4(7) . . ?
C22 C21 C20 119.9(10) . . ?
C22 C21 H21 120.1 . . ?
C20 C21 H21 120.1 . . ?
C23 C22 C21 121.5(11) . . ?
C23 C22 H22 119.2 . . ?
C21 C22 H22 119.2 . . ?
C22 C23 C24 118.0(11) . . ?
C22 C23 H23 121.0 . . ?
C24 C23 H23 121.0 . . ?
C25 C24 C23 123.7(10) . . ?
C25 C24 H24 118.1 . . ?
C23 C24 H24 118.1 . . ?
C24 C25 C20 117.3(10) . . ?
C24 C25 H25 121.3 . . ?
C20 C25 H25 121.3 . . ?
C27 C26 C31 117.2(9) . . ?
C27 C26 S4 119.9(8) . . ?
C31 C26 S4 122.8(7) . . ?
C26 C27 C28 123.1(10) . . ?
C26 C27 H27 118.4 . . ?
C28 C27 H27 118.4 . . ?
C27 C28 C29 117.1(10) . . ?
C27 C28 H28 121.4 . . ?
C29 C28 H28 121.4 . . ?
C30 C29 C28 120.5(11) . . ?
C30 C29 H29 119.7 . . ?
C28 C29 H29 119.7 . . ?
C31 C30 C29 119.6(12) . . ?
C31 C30 H30 120.2 . . ?
C29 C30 H30 120.2 . . ?
C30 C31 C26 122.4(10) . . ?
C30 C31 H31 118.8 . . ?
C26 C31 H31 118.8 . . ?
C37 C32 C33 118.8(8) . . ?
C37 C32 S5 118.6(7) . . ?
C33 C32 S5 122.6(7) . . ?
C34 C33 C32 119.1(10) . . ?
C34 C33 H33 120.5 . . ?
C32 C33 H33 120.5 . . ?
C35 C34 C33 121.3(12) . . ?
C35 C34 H34 119.3 . . ?
C33 C34 H34 119.4 . . ?
C34 C35 C36 121.9(10) . . ?
C34 C35 H35 119.0 . . ?
C36 C35 H35 119.0 . . ?
C35 C36 C37 118.5(10) . . ?
C35 C36 H36 120.7 . . ?
C37 C36 H36 120.7 . . ?
C32 C37 C36 120.4(10) . . ?
C32 C37 H37 119.8 . . ?
C36 C37 H37 119.8 . . ?
C39 C38 C43 120.2(10) . . ?
C39 C38 S6 118.5(8) . . ?
C43 C38 S6 121.1(8) . . ?
C38 C39 C40 119.2(12) . . ?
C38 C39 H39 120.4 . . ?
C40 C39 H39 120.4 . . ?
C41 C40 C39 121.1(12) . . ?
C41 C40 H40 119.5 . . ?
C39 C40 H40 119.5 . . ?
C42 C41 C40 118.9(11) . . ?
C42 C41 H41 120.5 . . ?
C40 C41 H41 120.5 . . ?
C41 C42 C43 120.6(10) . . ?
C41 C42 H42 119.7 . . ?
C43 C42 H42 119.7 . . ?
C42 C43 C38 119.9(10) . . ?
C42 C43 H43 120.0 . . ?
C38 C43 H43 120.0 . . ?
C49 C44 C45 119.2(11) . . ?
C49 C44 S7 123.7(8) . . ?
C45 C44 S7 117.1(9) . . ?
C44 C45 C46 119.0(12) . . ?
C44 C45 H45 120.5 . . ?
C46 C45 H45 120.5 . . ?
C47 C46 C45 118.8(11) . . ?
C47 C46 H46 120.6 . . ?
C45 C46 H46 120.6 . . ?
C46 C47 C48 121.4(12) . . ?
C46 C47 H47 119.3 . . ?
C48 C47 H47 119.3 . . ?
C47 C48 C49 119.6(12) . . ?
C47 C48 H48 120.2 . . ?
C49 C48 H48 120.2 . . ?
C44 C49 C48 121.7(11) . . ?
C44 C49 H49 119.2 . . ?
C48 C49 H49 119.2 . . ?
C51 C50 C55 119.7(10) . . ?
C51 C50 S8 117.4(8) . . ?
C55 C50 S8 122.9(7) . . ?
C52 C51 C50 120.7(11) . . ?
C52 C51 H51 119.6 . . ?
C50 C51 H51 119.6 . . ?
C51 C52 C53 120.2(11) . . ?
C51 C52 H52 119.9 . . ?
C53 C52 H52 119.9 . . ?
C54 C53 C52 119.4(11) . . ?
C54 C53 H53 120.3 . . ?
C52 C53 H53 120.3 . . ?
C53 C54 C55 122.2(11) . . ?
C53 C54 H54 118.9 . . ?
C55 C54 H54 118.9 . . ?
C54 C55 C50 117.7(10) . . ?
C54 C55 H55 121.2 . . ?
C50 C55 H55 121.2 . . ?
C61 C56 C57 117.1(10) . . ?
C61 C56 S9 121.7(8) . . ?
C57 C56 S9 121.1(9) . . ?
C58 C57 C56 119.1(12) . . ?
C58 C57 H57 120.4 . . ?
C56 C57 H57 120.4 . . ?
C59 C58 C57 125.8(14) . . ?
C59 C58 H58 117.1 . . ?
C57 C58 H58 117.1 . . ?
C58 C59 C60 118.4(13) . . ?
C58 C59 H59 120.8 . . ?
C60 C59 H59 120.8 . . ?
C61 C60 C59 116.4(12) . . ?
C61 C60 H60 121.8 . . ?
C59 C60 H60 121.8 . . ?
C56 C61 C60 122.9(11) . . ?
C56 C61 H61 118.6 . . ?
C60 C61 H61 118.6 . . ?
C67 C62 C63 121.9(10) . . ?
C67 C62 S10 115.8(8) . . ?
C63 C62 S10 122.3(8) . . ?
C64 C63 C62 119.5(10) . . ?
C64 C63 H63 120.3 . . ?
C62 C63 H63 120.3 . . ?
C63 C64 C65 121.9(11) . . ?
C63 C64 H64 119.0 . . ?
C65 C64 H64 119.0 . . ?
C64 C65 C66 117.1(10) . . ?
C64 C65 H65 121.4 . . ?
C66 C65 H65 121.4 . . ?
C67 C66 C65 122.3(12) . . ?
C67 C66 H66 118.8 . . ?
C65 C66 H66 118.8 . . ?
C62 C67 C66 117.0(12) . . ?
C62 C67 H67 121.5 . . ?
C66 C67 H67 121.5 . . ?
C73 C68 C69 122.1(12) . . ?
C73 C68 S11 119.7(9) . . ?
C69 C68 S11 118.2(9) . . ?
C70 C69 C68 117.8(12) . . ?
C70 C69 H69 121.1 . . ?
C68 C69 H69 121.1 . . ?
C69 C70 C71 119.6(12) . . ?
C69 C70 H70 120.2 . . ?
C71 C70 H70 120.2 . . ?
C72 C71 C70 119.7(11) . . ?
C72 C71 H71 120.1 . . ?
C70 C71 H71 120.1 . . ?
C71 C72 C73 121.1(13) . . ?
C71 C72 H72 119.5 . . ?
C73 C72 H72 119.5 . . ?
C68 C73 C72 119.6(13) . . ?
C68 C73 H73 120.2 . . ?
C72 C73 H73 120.2 . . ?
C75 C74 C79 119.2(10) . . ?
C75 C74 S12 118.3(9) . . ?
C79 C74 S12 122.4(8) . . ?
C74 C75 C76 119.7(12) . . ?
C74 C75 H75 120.2 . . ?
C76 C75 H75 120.2 . . ?
C77 C76 C75 121.6(13) . . ?
C77 C76 H76 119.2 . . ?
C75 C76 H76 119.2 . . ?
C76 C77 C78 119.9(13) . . ?
C76 C77 H77 120.0 . . ?
C78 C77 H77 120.0 . . ?
C79 C78 C77 118.7(12) . . ?
C79 C78 H78 120.6 . . ?
C77 C78 H78 120.6 . . ?
C78 C79 C74 120.8(11) . . ?
C78 C79 H79 119.6 . . ?
C74 C79 H79 119.6 . . ?
C85 C80 C81 114.6(11) . . ?
C85 C80 S13 123.2(9) . . ?
C81 C80 S13 121.9(9) . . ?
C80 C81 C82 119.8(12) . . ?
C80 C81 H81 120.1 . . ?
C82 C81 H81 120.1 . . ?
C83 C82 C81 121.7(13) . . ?
C83 C82 H82 119.1 . . ?
C81 C82 H82 119.1 . . ?
C82 C83 C84 119.3(14) . . ?
C82 C83 H83 120.4 . . ?
C84 C83 H83 120.4 . . ?
C83 C84 C85 118.7(15) . . ?
C83 C84 H84 120.6 . . ?
C85 C84 H84 120.7 . . ?
C80 C85 C84 125.9(14) . . ?
C80 C85 H85 117.1 . . ?
C84 C85 H85 117.1 . . ?
C87 C86 C91 116.3(11) . . ?
C87 C86 S14 124.2(11) . . ?
C91 C86 S14 119.5(9) . . ?
C86 C87 C88 121.2(12) . . ?
C86 C87 H87 119.4 . . ?
C88 C87 H87 119.4 . . ?
C89 C88 C87 121.4(13) . . ?
C89 C88 H88 119.3 . . ?
C87 C88 H88 119.3 . . ?
C88 C89 C90 118.7(13) . . ?
C88 C89 H89 120.6 . . ?
C90 C89 H89 120.6 . . ?
C91 C90 C89 122.5(13) . . ?
C91 C90 H90 118.8 . . ?
C89 C90 H90 118.8 . . ?
C90 C91 C86 119.8(12) . . ?
C90 C91 H91 120.1 . . ?
C86 C91 H91 120.1 . . ?
N3 C92 C93 123.9(10) . . ?
N3 C92 H92 118.0 . . ?
C93 C92 H92 118.0 . . ?
C92 C93 C94 122.3(11) . . ?
C92 C93 H93 118.9 . . ?
C94 C93 H93 118.9 . . ?
N4 C94 C93 125.1(10) . . ?
N4 C94 C95 122.4(9) . . ?
C93 C94 C95 112.5(9) . . ?
C96 C95 C94 122.0(9) . . ?
C96 C95 H95 119.0 . . ?
C94 C95 H95 119.0 . . ?
N3 C96 C95 122.4(9) . . ?
N3 C96 H96 118.8 . . ?
C95 C96 H96 118.8 . . ?
N4 C97 H97A 109.5 . . ?
N4 C97 H97B 109.5 . . ?
H97A C97 H97B 109.5 . . ?
N4 C97 H97C 109.5 . . ?
H97A C97 H97C 109.5 . . ?
H97B C97 H97C 109.5 . . ?
N4 C98 H98A 109.5 . . ?
N4 C98 H98B 109.5 . . ?
H98A C98 H98B 109.5 . . ?
N4 C98 H98C 109.5 . . ?
H98A C98 H98C 109.5 . . ?
H98B C98 H98C 109.5 . . ?

loop_
_geom_bond_atom_site_label_1
_geom_bond_atom_site_label_2
_geom_bond_distance
_geom_bond_site_symmetry_2
_geom_bond_publ_flag
Zn1 N1 1.993(8) . ?
Zn1 S1 2.354(3) . ?
Zn1 S3 2.360(3) . ?
Zn1 S2 2.366(3) . ?
Zn2 S5 2.313(3) . ?
Zn2 S4 2.327(3) . ?
Zn2 S15 2.347(2) . ?
Zn2 S1 2.351(3) . ?
Zn3 S14 2.266(3) . ?
Zn3 S5 2.375(3) . ?
Zn3 S6 2.393(3) . ?
Zn3 S11 2.394(3) . ?
Zn4 S15 2.329(2) . ?
Zn4 S10 2.332(2) . ?
Zn4 S6 2.348(3) . ?
Zn4 S7 2.378(2) . ?
Zn5 N3 2.011(7) . ?
Zn5 S12 2.339(2) . ?
Zn5 S7 2.340(3) . ?
Zn5 S8 2.367(3) . ?
Zn6 S15 2.335(2) . ?
Zn6 S2 2.349(3) . ?
Zn6 S9 2.350(3) . ?
Zn6 S8 2.376(2) . ?
Zn7 S11 2.318(2) . ?
Zn7 S15 2.336(2) . ?
Zn7 S3 2.346(3) . ?
Zn7 S12 2.351(2) . ?
Zn8 S13 2.311(3) . ?
Zn8 S9 2.381(3) . ?
Zn8 S10 2.382(3) . ?
Zn8 S4 2.406(3) . ?
S1 C8 1.801(11) . ?
S2 C14 1.771(10) . ?
S3 C20 1.782(9) . ?
S4 C26 1.788(9) . ?
S5 C32 1.766(8) . ?
S6 C38 1.783(10) . ?
S7 C44 1.807(11) . ?
S8 C50 1.798(10) . ?
S9 C56 1.785(10) . ?
S10 C62 1.806(10) . ?
S11 C68 1.837(12) . ?
S12 C74 1.777(10) . ?
S13 C80 1.717(11) . ?
S14 C86 1.759(11) . ?
N1 C5 1.349(13) . ?
N1 C1 1.365(13) . ?
N2 C3 1.360(13) . ?
N2 C7 1.438(14) . ?
N2 C6 1.452(13) . ?
N3 C92 1.330(14) . ?
N3 C96 1.352(12) . ?
N4 C94 1.307(13) . ?
N4 C98 1.431(16) . ?
N4 C97 1.460(15) . ?
C1 C2 1.353(15) . ?
C1 H1 0.9500 . ?
C2 C3 1.425(13) . ?
C2 H2 0.9500 . ?
C3 C4 1.397(13) . ?
C4 C5 1.395(14) . ?
C4 H4 0.9500 . ?
C5 H5 0.9500 . ?
C6 H6A 0.9800 . ?
C6 H6B 0.9800 . ?
C6 H6C 0.9800 . ?
C7 H7A 0.9800 . ?
C7 H7B 0.9800 . ?
C7 H7C 0.9800 . ?
C8 C9 1.342(15) . ?
C8 C13 1.380(14) . ?
C9 C10 1.414(15) . ?
C9 H9 0.9500 . ?
C10 C11 1.350(17) . ?
C10 H10 0.9500 . ?
C11 C12 1.37(2) . ?
C11 H11 0.9500 . ?
C12 C13 1.412(19) . ?
C12 H12 0.9500 . ?
C13 H13 0.9500 . ?
C14 C15 1.386(17) . ?
C14 C19 1.423(17) . ?
C15 C16 1.396(19) . ?
C15 H15 0.9500 . ?
C16 C17 1.31(2) . ?
C16 H16 0.9500 . ?
C17 C18 1.46(2) . ?
C17 H17 0.9500 . ?
C18 C19 1.399(18) . ?
C18 H18 0.9500 . ?
C19 H19 0.9500 . ?
C20 C25 1.405(14) . ?
C20 C21 1.415(14) . ?
C21 C22 1.388(16) . ?
C21 H21 0.9500 . ?
C22 C23 1.359(16) . ?
C22 H22 0.9500 . ?
C23 C24 1.385(17) . ?
C23 H23 0.9500 . ?
C24 C25 1.390(15) . ?
C24 H24 0.9500 . ?
C25 H25 0.9500 . ?
C26 C27 1.379(13) . ?
C26 C31 1.393(15) . ?
C27 C28 1.384(15) . ?
C27 H27 0.9500 . ?
C28 C29 1.406(18) . ?
C28 H28 0.9500 . ?
C29 C30 1.393(17) . ?
C29 H29 0.9500 . ?
C30 C31 1.345(15) . ?
C30 H30 0.9500 . ?
C31 H31 0.9500 . ?
C32 C37 1.380(13) . ?
C32 C33 1.423(14) . ?
C33 C34 1.382(15) . ?
C33 H33 0.9500 . ?
C34 C35 1.326(18) . ?
C34 H34 0.9500 . ?
C35 C36 1.385(18) . ?
C35 H35 0.9500 . ?
C36 C37 1.405(15) . ?
C36 H36 0.9500 . ?
C37 H37 0.9500 . ?
C38 C39 1.330(16) . ?
C38 C43 1.401(14) . ?
C39 C40 1.425(17) . ?
C39 H39 0.9500 . ?
C40 C41 1.373(18) . ?
C40 H40 0.9500 . ?
C41 C42 1.360(18) . ?
C41 H41 0.9500 . ?
C42 C43 1.392(15) . ?
C42 H42 0.9500 . ?
C43 H43 0.9500 . ?
C44 C49 1.360(16) . ?
C44 C45 1.378(14) . ?
C45 C46 1.452(19) . ?
C45 H45 0.9500 . ?
C46 C47 1.347(19) . ?
C46 H46 0.9500 . ?
C47 C48 1.360(18) . ?
C47 H47 0.9500 . ?
C48 C49 1.382(17) . ?
C48 H48 0.9500 . ?
C49 H49 0.9500 . ?
C50 C51 1.368(15) . ?
C50 C55 1.411(15) . ?
C51 C52 1.359(17) . ?
C51 H51 0.9500 . ?
C52 C53 1.376(17) . ?
C52 H52 0.9500 . ?
C53 C54 1.359(17) . ?
C53 H53 0.9500 . ?
C54 C55 1.369(14) . ?
C54 H54 0.9500 . ?
C55 H55 0.9500 . ?
C56 C61 1.375(15) . ?
C56 C57 1.378(16) . ?
C57 C58 1.319(19) . ?
C57 H57 0.9500 . ?
C58 C59 1.317(19) . ?
C58 H58 0.9500 . ?
C59 C60 1.400(19) . ?
C59 H59 0.9500 . ?
C60 C61 1.395(18) . ?
C60 H60 0.9500 . ?
C61 H61 0.9500 . ?
C62 C67 1.388(15) . ?
C62 C63 1.395(14) . ?
C63 C64 1.359(16) . ?
C63 H63 0.9500 . ?
C64 C65 1.390(18) . ?
C64 H64 0.9500 . ?
C65 C66 1.415(18) . ?
C65 H65 0.9500 . ?
C66 C67 1.397(17) . ?
C66 H66 0.9500 . ?
C67 H67 0.9500 . ?
C68 C73 1.288(18) . ?
C68 C69 1.398(17) . ?
C69 C70 1.388(17) . ?
C69 H69 0.9500 . ?
C70 C71 1.405(18) . ?
C70 H70 0.9500 . ?
C71 C72 1.298(18) . ?
C71 H71 0.9500 . ?
C72 C73 1.429(17) . ?
C72 H72 0.9500 . ?
C73 H73 0.9500 . ?
C74 C75 1.364(15) . ?
C74 C79 1.408(15) . ?
C75 C76 1.379(18) . ?
C75 H75 0.9500 . ?
C76 C77 1.35(2) . ?
C76 H76 0.9500 . ?
C77 C78 1.40(2) . ?
C77 H77 0.9500 . ?
C78 C79 1.367(15) . ?
C78 H78 0.9500 . ?
C79 H79 0.9500 . ?
C80 C85 1.389(18) . ?
C80 C81 1.430(15) . ?
C81 C82 1.448(18) . ?
C81 H81 0.9500 . ?
C82 C83 1.36(2) . ?
C82 H82 0.9500 . ?
C83 C84 1.39(2) . ?
C83 H83 0.9500 . ?
C84 C85 1.39(2) . ?
C84 H84 0.9500 . ?
C85 H85 0.9500 . ?
C86 C87 1.338(17) . ?
C86 C91 1.431(18) . ?
C87 C88 1.453(18) . ?
C87 H87 0.9500 . ?
C88 C89 1.28(2) . ?
C88 H88 0.9500 . ?
C89 C90 1.38(2) . ?
C89 H89 0.9500 . ?
C90 C91 1.362(19) . ?
C90 H90 0.9500 . ?
C91 H91 0.9500 . ?
C92 C93 1.366(15) . ?
C92 H92 0.9500 . ?
C93 C94 1.407(15) . ?
C93 H93 0.9500 . ?
C94 C95 1.430(15) . ?
C95 C96 1.378(14) . ?
C95 H95 0.9500 . ?
C96 H96 0.9500 . ?
C97 H97A 0.9800 . ?
C97 H97B 0.9800 . ?
C97 H97C 0.9800 . ?
C98 H98A 0.9800 . ?
C98 H98B 0.9800 . ?
C98 H98C 0.9800 . ?
